data_4345804
loop_
_publ_author_name
'Gu, Tian-Yi'
'Dai, Ming'
'Young, David James'
'Ren, Zhi-Gang'
'Lang, Jian-Ping'

_publ_section_title
;
 Luminescent Zn(II) Coordination Polymers for Highly Selective Sensing of
 Cr(III) and Cr(VI) in Water.
;
_journal_issue 8
_journal_name_full 'Inorganic chemistry'
_journal_page_first 4669
_journal_page_last 4679
_journal_paper_doi 10.1021/acs.inorgchem.7b00311
_journal_volume 56
_journal_year 2017
_chemical_formula_moiety 'C78 H54 N6 O8 Zn2, H2 O'
_chemical_formula_sum 'C78 H56 N6 O9 Zn2'
_chemical_formula_weight 1352.02
_chemical_name_systematic
;
 ?
;
_space_group_crystal_system triclinic
_space_group_IT_number 2
_space_group_name_Hall '-P 1'
_space_group_name_H-M_alt 'P -1'
_symmetry_space_group_name_Hall '-P 1'
_symmetry_space_group_name_H-M 'P -1'
_atom_sites_solution_hydrogens mixed
_audit_creation_method SHELXL-2013
_cell_angle_alpha 102.896(11)
_cell_angle_beta 99.104(12)
_cell_angle_gamma 102.543(12)
_cell_formula_units_Z 2
_cell_length_a 11.780(6)
_cell_length_b 11.799(5)
_cell_length_c 24.110(11)
_cell_measurement_reflns_used 9503
_cell_measurement_temperature 298(2)
_cell_measurement_theta_max 27.95
_cell_measurement_theta_min 2.37
_cell_volume 3112(3)
_computing_cell_refinement 'Bruker SAINT'
_computing_data_collection 'Bruker APEX2'
_computing_data_reduction 'Bruker SAINT'
_computing_structure_refinement 'SHELXL-2013 (Sheldrick, 2013)'
_computing_structure_solution 'SHELXS-2013 (Sheldrick, 2013)'
_diffrn_ambient_temperature 298(2)
_diffrn_measured_fraction_theta_full 1.000
_diffrn_measured_fraction_theta_max 1.001
_diffrn_measurement_device_type 'Bruker APEX-II CCD'
_diffrn_measurement_method '\f and \w scans'
_diffrn_radiation_type MoK\a
_diffrn_radiation_wavelength 0.71073
_diffrn_reflns_av_R_equivalents 0.1669
_diffrn_reflns_av_unetI/netI 0.1015
_diffrn_reflns_Laue_measured_fraction_full 1.000
_diffrn_reflns_Laue_measured_fraction_max 1.001
_diffrn_reflns_limit_h_max 14
_diffrn_reflns_limit_h_min -14
_diffrn_reflns_limit_k_max 14
_diffrn_reflns_limit_k_min -14
_diffrn_reflns_limit_l_max 29
_diffrn_reflns_limit_l_min -29
_diffrn_reflns_number 96501
_diffrn_reflns_point_group_measured_fraction_full 1.000
_diffrn_reflns_point_group_measured_fraction_max 1.001
_diffrn_reflns_theta_full 25.242
_diffrn_reflns_theta_max 25.350
_diffrn_reflns_theta_min 2.186
_exptl_absorpt_coefficient_mu 0.839
_exptl_absorpt_correction_T_max 1.0000
_exptl_absorpt_correction_T_min 0.785
_exptl_absorpt_correction_type multi-scan
_exptl_absorpt_process_details 'SADABS-2008/1 - Bruker AXS area detector scaling and absorption correction'
_exptl_crystal_colour yellow
_exptl_crystal_density_diffrn 1.443
_exptl_crystal_description cubic
_exptl_crystal_F_000 1396
_exptl_crystal_size_max 0.210
_exptl_crystal_size_mid 0.180
_exptl_crystal_size_min 0.100
_refine_diff_density_max 1.694
_refine_diff_density_min -1.327
_refine_diff_density_rms 0.157
_refine_ls_extinction_method none
_refine_ls_goodness_of_fit_ref 1.180
_refine_ls_hydrogen_treatment constr
_refine_ls_matrix_type full
_refine_ls_number_parameters 829
_refine_ls_number_reflns 11392
_refine_ls_number_restraints 1
_refine_ls_restrained_S_all 1.180
_refine_ls_R_factor_all 0.1551
_refine_ls_R_factor_gt 0.1141
_refine_ls_shift/su_max 0.000
_refine_ls_shift/su_mean 0.000
_refine_ls_structure_factor_coef Fsqd
_refine_ls_weighting_details
;
 w=1/[\s^2^(Fo^2^)+(0.2000P)^2^]
 where P=(Fo^2^+2Fc^2^)/3
;
_refine_ls_weighting_scheme calc
_refine_ls_wR_factor_gt 0.2936
_refine_ls_wR_factor_ref 0.3261
_reflns_Friedel_coverage 0.000
_reflns_number_gt 7579
_reflns_number_total 11392
_reflns_threshold_expression 'I > 2\s(I)'
_cod_data_source_file ic7b00311_si_002.cif
_cod_data_source_block 3
_cod_original_cell_volume 3112(2)
_cod_database_code 4345804
_shelx_space_group_comment
;
The symmetry employed for this shelxl refinement is uniquely defined
by the following loop, which should always be used as a source of
symmetry information in preference to the above space-group names.
They are only intended as comments.
;
_shelx_estimated_absorpt_t_min 0.843
_shelx_estimated_absorpt_t_max 0.921
_shelxl_version_number 2013-2

loop_
_space_group_symop_operation_xyz
'x, y, z'
'-x, -y, -z'

loop_
_atom_site_label
_atom_site_type_symbol
_atom_site_fract_x
_atom_site_fract_y
_atom_site_fract_z
_atom_site_U_iso_or_equiv
_atom_site_adp_type
_atom_site_occupancy
_atom_site_site_symmetry_order
_atom_site_calc_flag
_atom_site_refinement_flags_posn
_atom_site_refinement_flags_adp
Zn1 Zn 0.18274(10) 0.93921(10) 0.38118(5) 0.0392(4) Uani 1 1 d . .
Zn2 Zn 0.08860(10) 0.81779(10) 0.14325(5) 0.0379(4) Uani 1 1 d . .
N1 N 0.1545(7) 0.6937(7) 0.0943(4) 0.038(2) Uani 1 1 d . .
N2 N 0.3144(11) 0.0574(9) -0.3819(4) 0.053(3) Uani 1 1 d . .
N3 N 0.9739(11) -0.1054(11) 0.1025(4) 0.0694(16) Uani 1 1 d . .
N4 N 0.2868(6) 0.8590(7) 0.4296(3) 0.0313(18) Uani 1 1 d . .
N5 N 1.1270(7) 0.0736(7) 0.4356(4) 0.0363(19) Uani 1 1 d . .
N6 N 0.9508(11) 0.7031(9) 0.9132(5) 0.061(3) Uani 1 1 d . .
O1 O 0.3092(7) 1.0182(9) 0.3478(4) 0.070(3) Uani 1 1 d . .
O2 O 0.1948(7) 1.0928(7) 0.2923(4) 0.057(2) Uani 1 1 d . .
O3 O 0.2322(6) 0.9237(6) 0.1929(3) 0.0444(18) Uani 1 1 d . .
O4 O 0.2566(7) 1.0354(8) 0.1294(4) 0.054(2) Uani 1 1 d . .
O5 O 0.0237(6) 0.8495(6) 0.3414(3) 0.0431(18) Uani 1 1 d . .
O6 O 0.0775(8) 0.6799(7) 0.3116(4) 0.064(2) Uani 1 1 d . .
O7 O 0.0106(6) 0.7603(6) 0.2036(3) 0.0438(18) Uani 1 1 d . .
O8 O -0.1170(7) 0.6371(8) 0.1264(4) 0.055(2) Uani 1 1 d . .
C1 C 0.1244(14) 0.6476(13) 0.0355(6) 0.071(4) Uani 1 1 d . .
H1A H 0.0709 0.6762 0.0133 0.085 Uiso 1 1 calc R U
C2 C 0.1714(14) 0.5596(14) 0.0083(6) 0.079(5) Uani 1 1 d . .
H2A H 0.1417 0.5232 -0.0313 0.095 Uiso 1 1 calc R U
C3 C 0.2602(11) 0.5237(11) 0.0372(5) 0.049(3) Uani 1 1 d . .
C4 C 0.2879(15) 0.5686(15) 0.0968(6) 0.082(5) Uani 1 1 d . .
H4A H 0.3416 0.5404 0.1192 0.099 Uiso 1 1 calc R U
C5 C 0.2374(14) 0.6551(13) 0.1242(5) 0.069(4) Uani 1 1 d . .
H5A H 0.2618 0.6873 0.1643 0.083 Uiso 1 1 calc R U
C6 C 0.3095(11) 0.4308(10) 0.0063(5) 0.053(3) Uani 1 1 d . .
H6A H 0.2835 0.4054 -0.0340 0.063 Uiso 1 1 calc R U
C7 C 0.3862(13) 0.3795(15) 0.0293(6) 0.075(5) Uani 1 1 d . .
H7A H 0.4077 0.4003 0.0698 0.090 Uiso 1 1 calc R U
C8 C 0.4431(13) 0.2902(13) -0.0031(5) 0.065(4) Uani 1 1 d . .
C9 C 0.4190(12) 0.2558(12) -0.0636(5) 0.060(4) Uani 1 1 d . .
H9A H 0.3624 0.2829 -0.0848 0.072 Uiso 1 1 calc R U
C10 C 0.4791(12) 0.1811(11) -0.0926(6) 0.056(3) Uani 1 1 d . .
C11 C 0.5625(12) 0.1391(11) -0.0618(6) 0.061(3) Uani 1 1 d . .
H11A H 0.6037 0.0907 -0.0818 0.073 Uiso 1 1 calc R U
C12 C 0.5857(12) 0.1688(12) -0.0008(6) 0.060(3) Uani 1 1 d . .
C13 C 0.5265(15) 0.2474(15) 0.0287(6) 0.079(5) Uani 1 1 d . .
H13A H 0.5430 0.2706 0.0692 0.094 Uiso 1 1 calc R U
C14 C 0.4571(13) 0.1465(12) -0.1585(5) 0.057(3) Uani 1 1 d . .
H14A H 0.5181 0.1234 -0.1744 0.068 Uiso 1 1 calc R U
C15 C 0.3679(11) 0.1453(10) -0.1938(5) 0.047(3) Uani 1 1 d . .
H15A H 0.3059 0.1671 -0.1783 0.057 Uiso 1 1 calc R U
C16 C 0.3500(10) 0.1133(9) -0.2569(6) 0.045(3) Uani 1 1 d . .
C17 C 0.2399(11) 0.0806(11) -0.2931(6) 0.055(3) Uani 1 1 d . .
H17A H 0.1734 0.0746 -0.2766 0.066 Uiso 1 1 calc R U
C18 C 0.2225(11) 0.0562(10) -0.3531(6) 0.054(3) Uani 1 1 d . .
H18A H 0.1452 0.0381 -0.3749 0.065 Uiso 1 1 calc R U
C19 C 0.4203(11) 0.0897(12) -0.3476(6) 0.063(4) Uani 1 1 d . .
H19A H 0.4851 0.0927 -0.3653 0.075 Uiso 1 1 calc R U
C20 C 0.4445(11) 0.1196(12) -0.2881(6) 0.059(3) Uani 1 1 d . .
H20A H 0.5233 0.1443 -0.2675 0.070 Uiso 1 1 calc R U
C21 C 0.6721(13) 0.1237(13) 0.0357(6) 0.074(4) Uani 1 1 d . .
H21A H 0.6822 0.1491 0.0760 0.089 Uiso 1 1 calc R U
C22 C 0.7331(14) 0.0529(13) 0.0154(6) 0.067(4) Uani 1 1 d . .
H22A H 0.7259 0.0332 -0.0247 0.080 Uiso 1 1 calc R U
C23 C 0.8138(14) -0.0015(14) 0.0486(6) 0.0694(16) Uani 1 1 d . .
C24 C 0.8868(13) -0.0576(13) 0.0201(6) 0.0694(16) Uani 1 1 d . .
H24A H 0.8834 -0.0607 -0.0190 0.083 Uiso 1 1 calc R U
C25 C 0.9623(13) -0.1075(13) 0.0467(6) 0.0694(16) Uani 1 1 d . .
H25A H 1.0089 -0.1455 0.0252 0.083 Uiso 1 1 calc R U
C26 C 0.9230(13) -0.0333(13) 0.1324(6) 0.0694(16) Uani 1 1 d . .
H26A H 0.9387 -0.0182 0.1727 0.083 Uiso 1 1 calc R U
C27 C 0.8464(13) 0.0211(14) 0.1058(5) 0.0694(16) Uani 1 1 d . .
H27A H 0.8163 0.0763 0.1291 0.083 Uiso 1 1 calc R U
C28 C 0.3393(15) 0.9053(15) 0.4866(5) 0.088(6) Uani 1 1 d . .
H28A H 0.3181 0.9710 0.5074 0.106 Uiso 1 1 calc R U
C29 C 0.4213(15) 0.8616(15) 0.5155(6) 0.082(5) Uani 1 1 d . .
H29A H 0.4484 0.8939 0.5556 0.098 Uiso 1 1 calc R U
C30 C 0.4666(9) 0.7697(9) 0.4871(4) 0.037(2) Uani 1 1 d . .
C31 C 0.4090(11) 0.7214(10) 0.4291(5) 0.054(3) Uani 1 1 d . .
H31A H 0.4300 0.6570 0.4070 0.065 Uiso 1 1 calc R U
C32 C 0.3225(9) 0.7650(9) 0.4033(5) 0.047(3) Uani 1 1 d . .
H32A H 0.2856 0.7264 0.3646 0.057 Uiso 1 1 calc R U
C33 C 0.5567(10) 0.7303(10) 0.5182(5) 0.043(3) Uani 1 1 d . .
H33A H 0.5922 0.7762 0.5561 0.052 Uiso 1 1 calc R U
C34 C 0.5964(8) 0.6317(9) 0.4978(4) 0.032(2) Uani 1 1 d . .
H34A H 0.5636 0.5871 0.4594 0.038 Uiso 1 1 calc R U
C35 C 0.6849(8) 0.5912(9) 0.5309(4) 0.033(2) Uani 1 1 d . .
C36 C 0.7165(9) 0.6291(8) 0.5921(4) 0.032(2) Uani 1 1 d . .
H36A H 0.6804 0.6839 0.6115 0.038 Uiso 1 1 calc R U
C37 C 0.8004(9) 0.5878(10) 0.6256(5) 0.037(2) Uani 1 1 d . .
C38 C 0.8539(9) 0.5048(9) 0.5950(4) 0.038(2) Uani 1 1 d . .
H38A H 0.9061 0.4725 0.6158 0.045 Uiso 1 1 calc R U
C39 C 0.8304(9) 0.4701(8) 0.5343(4) 0.035(2) Uani 1 1 d . .
C40 C 0.7453(8) 0.5111(8) 0.5032(4) 0.035(2) Uani 1 1 d . .
H40A H 0.7275 0.4849 0.4627 0.042 Uiso 1 1 calc R U
C41 C 0.8867(9) 0.3818(8) 0.5031(5) 0.035(2) Uani 1 1 d . .
H41A H 0.8757 0.3707 0.4630 0.042 Uiso 1 1 calc R U
C42 C 0.9503(9) 0.3174(8) 0.5252(4) 0.035(2) Uani 1 1 d . .
H42A H 0.9598 0.3252 0.5651 0.042 Uiso 1 1 calc R U
C43 C 1.0086(10) 0.2330(9) 0.4921(5) 0.040(3) Uani 1 1 d . .
C44 C 1.0084(10) 0.2148(9) 0.4326(5) 0.042(3) Uani 1 1 d . .
H44A H 0.9687 0.2557 0.4107 0.051 Uiso 1 1 calc R U
C45 C 1.0675(9) 0.1358(9) 0.4066(5) 0.042(3) Uani 1 1 d . .
H45A H 1.0662 0.1250 0.3671 0.050 Uiso 1 1 calc R U
C46 C 1.1314(10) 0.0937(10) 0.4933(5) 0.047(3) Uani 1 1 d . .
H46A H 1.1749 0.0545 0.5145 0.056 Uiso 1 1 calc R U
C47 C 1.0737(10) 0.1703(10) 0.5216(5) 0.047(3) Uani 1 1 d . .
H47A H 1.0780 0.1806 0.5614 0.057 Uiso 1 1 calc R U
C48 C 0.8260(9) 0.6315(9) 0.6897(5) 0.039(2) Uani 1 1 d . .
H48A H 0.8026 0.7000 0.7054 0.047 Uiso 1 1 calc R U
C49 C 0.8785(9) 0.5830(10) 0.7266(5) 0.043(3) Uani 1 1 d . .
H49A H 0.9042 0.5159 0.7111 0.052 Uiso 1 1 calc R U
C50 C 0.9007(9) 0.6258(9) 0.7910(5) 0.042(3) Uani 1 1 d . .
C51 C 0.9596(12) 0.5686(13) 0.8249(6) 0.063(4) Uani 1 1 d . .
H51A H 0.9870 0.5040 0.8076 0.076 Uiso 1 1 calc R U
C52 C 0.9782(14) 0.6070(14) 0.8847(6) 0.071(4) Uani 1 1 d . .
H52A H 1.0124 0.5623 0.9064 0.085 Uiso 1 1 calc R U
C53 C 0.8897(17) 0.7509(16) 0.8801(6) 0.088(5) Uani 1 1 d . .
H53A H 0.8573 0.8097 0.8990 0.105 Uiso 1 1 calc R U
C54 C 0.8662(11) 0.7251(11) 0.8192(5) 0.060(4) Uani 1 1 d . .
H54A H 0.8301 0.7710 0.7990 0.072 Uiso 1 1 calc R U
C55 C 0.2838(9) 1.0190(8) 0.1770(5) 0.039(3) Uani 1 1 d . .
C56 C 0.3894(9) 1.1006(8) 0.2208(5) 0.035(2) Uani 1 1 d . .
C57 C 0.4849(10) 1.1524(10) 0.2023(5) 0.049(3) Uani 1 1 d . .
H57A H 0.4771 1.1472 0.1628 0.059 Uiso 1 1 calc R U
C58 C 0.5938(9) 1.2130(10) 0.2395(6) 0.051(3) Uani 1 1 d . .
C59 C 0.6944(12) 1.2628(12) 0.2184(7) 0.069(4) Uani 1 1 d . .
H59A H 0.6882 1.2555 0.1787 0.082 Uiso 1 1 calc R U
C60 C 0.8016(11) 1.3223(13) 0.2576(9) 0.083(5) Uani 1 1 d . .
H60A H 0.8689 1.3543 0.2449 0.100 Uiso 1 1 calc R U
C61 C 0.8058(12) 1.3331(14) 0.3179(8) 0.075(4) Uani 1 1 d . .
H61A H 0.8768 1.3761 0.3443 0.090 Uiso 1 1 calc R U
C62 C 0.7090(11) 1.2825(12) 0.3399(6) 0.067(4) Uani 1 1 d . .
H62A H 0.7162 1.2876 0.3794 0.081 Uiso 1 1 calc R U
C63 C 0.6004(10) 1.2237(10) 0.2993(6) 0.050(3) Uani 1 1 d . .
C64 C 0.5002(9) 1.1756(10) 0.3201(6) 0.050(3) Uani 1 1 d . .
H64A H 0.5060 1.1856 0.3599 0.060 Uiso 1 1 calc R U
C65 C 0.3946(8) 1.1143(9) 0.2818(5) 0.037(2) Uani 1 1 d D .
C66 C 0.2897(9) 1.0715(10) 0.3091(5) 0.038(2) Uani 1 1 d D .
C67 C 0.0037(9) 0.7393(9) 0.3122(5) 0.038(2) Uani 1 1 d . .
C68 C -0.1217(9) 0.6754(9) 0.2825(5) 0.036(2) Uani 1 1 d . .
C69 C -0.2019(10) 0.6453(10) 0.3181(5) 0.049(3) Uani 1 1 d . .
H69A H -0.1746 0.6667 0.3584 0.059 Uiso 1 1 calc R U
C70 C -0.3217(10) 0.5839(10) 0.2939(5) 0.051(3) Uani 1 1 d . .
C71 C -0.4046(12) 0.5532(13) 0.3290(7) 0.071(4) Uani 1 1 d . .
H71A H -0.3786 0.5745 0.3693 0.086 Uiso 1 1 calc R U
C72 C -0.5148(12) 0.4966(14) 0.3059(8) 0.084(5) Uani 1 1 d . .
H72A H -0.5681 0.4785 0.3293 0.101 Uiso 1 1 calc R U
C73 C -0.5517(11) 0.4638(13) 0.2464(7) 0.068(4) Uani 1 1 d . .
H73A H -0.6306 0.4215 0.2300 0.082 Uiso 1 1 calc R U
C74 C -0.4806(10) 0.4894(13) 0.2113(7) 0.066(4) Uani 1 1 d . .
H74A H -0.5110 0.4656 0.1713 0.079 Uiso 1 1 calc R U
C75 C -0.3587(10) 0.5523(10) 0.2332(5) 0.049(3) Uani 1 1 d . .
C76 C -0.2778(9) 0.5815(10) 0.1974(5) 0.041(3) Uani 1 1 d . .
H76A H -0.3053 0.5586 0.1572 0.050 Uiso 1 1 calc R U
C77 C -0.1619(9) 0.6416(9) 0.2201(4) 0.034(2) Uani 1 1 d . .
C78 C -0.0869(9) 0.6801(9) 0.1787(5) 0.038(3) Uani 1 1 d . .
O9 O 0.2673(14) 0.7489(18) 0.2623(7) 0.159(7) Uani 1 1 d . .
H9B H 0.2559 0.8004 0.2438 0.191 Uiso 1 1 d R U
H9C H 0.1970 0.7043 0.2562 0.191 Uiso 1 1 d R U

loop_
_atom_site_aniso_label
_atom_site_aniso_U_11
_atom_site_aniso_U_22
_atom_site_aniso_U_33
_atom_site_aniso_U_23
_atom_site_aniso_U_13
_atom_site_aniso_U_12
Zn1 0.0345(7) 0.0306(7) 0.0502(8) 0.0007(6) 0.0122(6) 0.0121(5)
Zn2 0.0366(7) 0.0322(7) 0.0444(7) 0.0026(5) 0.0175(6) 0.0095(5)
N1 0.035(5) 0.034(5) 0.050(5) 0.006(4) 0.021(4) 0.015(4)
N2 0.077(8) 0.034(5) 0.045(6) 0.005(5) 0.021(6) 0.009(5)
N3 0.082(4) 0.083(4) 0.051(3) 0.007(3) 0.016(3) 0.050(3)
N4 0.024(4) 0.030(4) 0.040(5) 0.002(4) 0.014(3) 0.011(3)
N5 0.040(5) 0.024(4) 0.041(5) -0.001(4) 0.012(4) 0.008(4)
N6 0.095(9) 0.045(6) 0.049(6) 0.015(5) 0.016(6) 0.026(6)
O1 0.045(5) 0.098(7) 0.071(6) 0.027(6) 0.023(4) 0.017(5)
O2 0.049(5) 0.034(4) 0.091(6) 0.009(4) 0.034(5) 0.016(4)
O3 0.036(4) 0.040(4) 0.051(5) 0.004(3) 0.008(3) 0.005(3)
O4 0.049(5) 0.060(5) 0.048(5) 0.014(4) 0.010(4) 0.005(4)
O5 0.041(4) 0.027(4) 0.056(5) -0.006(3) 0.017(3) 0.010(3)
O6 0.056(5) 0.043(5) 0.086(7) -0.003(4) 0.008(5) 0.026(4)
O7 0.037(4) 0.042(4) 0.050(5) 0.012(4) 0.017(3) 0.001(3)
O8 0.054(5) 0.061(5) 0.042(5) -0.001(4) 0.021(4) 0.007(4)
C1 0.085(10) 0.070(9) 0.055(8) -0.013(7) 0.005(8) 0.053(8)
C2 0.092(11) 0.080(10) 0.053(8) -0.018(8) -0.012(8) 0.055(9)
C3 0.056(8) 0.047(7) 0.048(7) 0.006(6) 0.019(6) 0.023(6)
C4 0.098(11) 0.104(12) 0.052(8) -0.006(9) 0.004(8) 0.076(10)
C5 0.092(11) 0.079(10) 0.044(7) -0.003(7) 0.020(7) 0.053(8)
C6 0.065(8) 0.042(7) 0.050(7) -0.003(6) 0.017(6) 0.023(6)
C7 0.072(9) 0.096(11) 0.046(7) -0.020(8) 0.001(7) 0.048(8)
C8 0.081(10) 0.079(10) 0.046(7) 0.002(7) 0.024(7) 0.047(8)
C9 0.062(8) 0.067(9) 0.055(7) 0.004(7) 0.001(7) 0.045(7)
C10 0.068(9) 0.048(7) 0.057(8) 0.001(6) 0.030(7) 0.029(6)
C11 0.064(9) 0.054(8) 0.071(9) 0.004(7) 0.031(7) 0.030(6)
C12 0.063(9) 0.061(8) 0.063(8) 0.012(7) 0.016(7) 0.036(7)
C13 0.109(12) 0.106(12) 0.040(7) 0.012(8) 0.024(8) 0.071(10)
C14 0.060(8) 0.067(9) 0.046(7) 0.001(7) 0.009(7) 0.036(6)
C15 0.054(7) 0.036(6) 0.056(8) 0.005(5) 0.026(6) 0.019(5)
C16 0.040(6) 0.028(5) 0.064(8) 0.000(5) 0.019(6) 0.010(5)
C17 0.051(7) 0.056(7) 0.062(9) 0.007(6) 0.028(6) 0.017(6)
C18 0.048(7) 0.047(7) 0.058(8) -0.002(6) 0.003(6) 0.015(6)
C19 0.048(8) 0.072(9) 0.063(9) 0.006(7) 0.031(7) 0.005(6)
C20 0.049(7) 0.056(8) 0.070(9) 0.014(7) 0.008(7) 0.018(6)
C21 0.073(10) 0.071(10) 0.067(9) -0.010(8) 0.007(8) 0.032(8)
C22 0.100(12) 0.069(9) 0.044(7) 0.010(7) 0.014(8) 0.056(8)
C23 0.082(4) 0.083(4) 0.051(3) 0.007(3) 0.016(3) 0.050(3)
C24 0.082(4) 0.083(4) 0.051(3) 0.007(3) 0.016(3) 0.050(3)
C25 0.082(4) 0.083(4) 0.051(3) 0.007(3) 0.016(3) 0.050(3)
C26 0.082(4) 0.083(4) 0.051(3) 0.007(3) 0.016(3) 0.050(3)
C27 0.082(4) 0.083(4) 0.051(3) 0.007(3) 0.016(3) 0.050(3)
C28 0.123(13) 0.109(12) 0.035(7) -0.022(8) -0.006(8) 0.095(11)
C29 0.125(14) 0.096(11) 0.048(8) 0.009(8) 0.020(9) 0.086(11)
C30 0.045(6) 0.031(5) 0.037(6) 0.006(5) 0.015(5) 0.016(4)
C31 0.066(8) 0.045(7) 0.053(7) -0.003(6) 0.014(6) 0.035(6)
C32 0.045(6) 0.041(6) 0.051(7) -0.003(5) 0.007(5) 0.020(5)
C33 0.051(7) 0.040(6) 0.050(7) 0.010(5) 0.023(6) 0.026(5)
C34 0.024(5) 0.034(5) 0.033(5) 0.001(4) 0.005(4) 0.009(4)
C35 0.025(5) 0.032(5) 0.044(6) 0.010(5) 0.017(5) 0.005(4)
C36 0.037(6) 0.024(5) 0.037(5) 0.004(4) 0.017(5) 0.011(4)
C37 0.037(6) 0.033(6) 0.047(6) 0.007(5) 0.021(5) 0.017(5)
C38 0.028(5) 0.041(6) 0.044(6) 0.002(5) 0.012(5) 0.016(4)
C39 0.039(6) 0.023(5) 0.044(6) -0.001(4) 0.022(5) 0.010(4)
C40 0.027(5) 0.026(5) 0.047(6) -0.004(5) 0.013(5) 0.005(4)
C41 0.034(5) 0.027(5) 0.042(6) 0.000(5) 0.016(5) 0.011(4)
C42 0.038(6) 0.029(5) 0.039(6) 0.006(4) 0.028(5) 0.004(4)
C43 0.048(7) 0.023(5) 0.061(7) 0.016(5) 0.030(6) 0.020(5)
C44 0.056(7) 0.042(6) 0.040(6) 0.013(5) 0.025(5) 0.024(5)
C45 0.052(6) 0.039(6) 0.038(6) 0.007(5) 0.019(5) 0.013(5)
C46 0.042(6) 0.035(6) 0.060(8) 0.001(6) 0.004(6) 0.021(5)
C47 0.062(7) 0.044(6) 0.041(6) 0.001(5) 0.027(6) 0.022(6)
C48 0.040(6) 0.027(5) 0.055(7) 0.005(5) 0.025(5) 0.013(4)
C49 0.039(6) 0.029(6) 0.059(7) 0.000(5) 0.019(5) 0.009(5)
C50 0.030(5) 0.026(5) 0.061(7) -0.004(5) 0.018(5) -0.001(4)
C51 0.075(9) 0.076(9) 0.056(8) 0.019(7) 0.023(7) 0.049(8)
C52 0.111(12) 0.091(11) 0.042(7) 0.032(7) 0.034(8) 0.065(10)
C53 0.126(15) 0.095(12) 0.053(8) -0.001(9) 0.037(10) 0.061(11)
C54 0.050(7) 0.051(7) 0.062(8) -0.018(6) -0.002(6) 0.022(6)
C55 0.031(5) 0.019(5) 0.057(8) -0.009(5) 0.015(5) 0.000(4)
C56 0.036(6) 0.021(5) 0.048(6) 0.003(4) 0.019(5) 0.010(4)
C57 0.053(7) 0.045(6) 0.051(7) 0.002(6) 0.030(6) 0.016(5)
C58 0.030(6) 0.038(6) 0.079(9) 0.008(6) 0.020(6) -0.003(5)
C59 0.049(8) 0.068(9) 0.085(10) 0.019(8) 0.022(7) 0.003(6)
C60 0.031(7) 0.067(9) 0.148(17) 0.035(10) 0.022(8) -0.006(6)
C61 0.047(8) 0.078(10) 0.085(11) 0.019(9) -0.004(8) -0.001(7)
C62 0.055(8) 0.066(9) 0.068(9) 0.020(7) 0.006(7) -0.008(7)
C63 0.038(6) 0.039(6) 0.063(8) 0.005(5) 0.007(6) 0.006(5)
C64 0.038(6) 0.050(7) 0.055(8) 0.007(6) 0.014(6) 0.005(5)
C65 0.024(5) 0.030(5) 0.054(6) 0.001(5) 0.018(5) 0.005(4)
C66 0.032(6) 0.042(6) 0.030(6) -0.001(5) 0.002(5) 0.005(5)
C67 0.037(6) 0.027(5) 0.048(7) 0.011(5) 0.012(5) 0.004(4)
C68 0.035(6) 0.032(5) 0.049(6) 0.012(5) 0.022(5) 0.013(4)
C69 0.043(6) 0.046(6) 0.047(7) -0.003(5) 0.021(5) -0.006(5)
C70 0.047(7) 0.043(6) 0.052(7) 0.000(5) 0.027(6) -0.008(5)
C71 0.064(9) 0.071(9) 0.071(9) -0.001(7) 0.041(7) 0.003(7)
C72 0.054(8) 0.083(10) 0.107(14) -0.001(9) 0.064(9) -0.002(7)
C73 0.041(7) 0.081(10) 0.070(10) 0.000(8) 0.031(7) -0.002(6)
C74 0.034(6) 0.080(9) 0.076(9) 0.006(7) 0.024(6) 0.006(6)
C75 0.047(7) 0.044(6) 0.056(8) 0.010(5) 0.024(6) 0.012(5)
C76 0.043(6) 0.050(6) 0.035(6) 0.013(5) 0.013(5) 0.015(5)
C77 0.032(6) 0.033(6) 0.038(6) 0.009(5) 0.013(5) 0.007(4)
C78 0.037(6) 0.029(5) 0.048(7) 0.006(5) 0.017(5) 0.010(5)
O9 0.105(12) 0.221(19) 0.147(14) 0.030(14) 0.054(11) 0.032(12)

loop_
_atom_type_symbol
_atom_type_description
_atom_type_scat_dispersion_real
_atom_type_scat_dispersion_imag
_atom_type_scat_source
C C 0.0033 0.0016 'International Tables Vol C Tables 4.2.6.8 and 6.1.1.4'
H H 0.0000 0.0000 'International Tables Vol C Tables 4.2.6.8 and 6.1.1.4'
N N 0.0061 0.0033 'International Tables Vol C Tables 4.2.6.8 and 6.1.1.4'
O O 0.0106 0.0060 'International Tables Vol C Tables 4.2.6.8 and 6.1.1.4'
Zn Zn 0.2839 1.4301 'International Tables Vol C Tables 4.2.6.8 and 6.1.1.4'

loop_
_geom_angle_atom_site_label_1
_geom_angle_atom_site_label_2
_geom_angle_atom_site_label_3
_geom_angle
_geom_angle_site_symmetry_1
_geom_angle_site_symmetry_3
O5 Zn1 O1 127.5(4) . .
O5 Zn1 N4 118.8(3) . .
O1 Zn1 N4 96.6(4) . .
O5 Zn1 N5 93.9(3) . 1_465
O1 Zn1 N5 108.5(4) . 1_465
N4 Zn1 N5 111.4(3) . 1_465
O3 Zn2 O7 99.1(3) . .
O3 Zn2 N3 116.8(4) . 1_465
O7 Zn2 N3 105.6(4) . 1_465
O3 Zn2 N1 100.6(3) . .
O7 Zn2 N1 114.1(3) . .
N3 Zn2 N1 119.2(4) 1_465 .
C5 N1 C1 117.3(8) . .
C5 N1 Zn2 115.5(7) . .
C1 N1 Zn2 127.2(7) . .
C19 N2 C18 114.2(10) . .
C26 N3 C25 115.4(11) . .
C26 N3 Zn2 120.7(9) . 1_645
C25 N3 Zn2 122.9(8) . 1_645
C32 N4 C28 113.9(9) . .
C32 N4 Zn1 120.6(7) . .
C28 N4 Zn1 124.8(7) . .
C46 N5 C45 117.4(8) . .
C46 N5 Zn1 128.1(7) . 1_645
C45 N5 Zn1 114.0(6) . 1_645
C53 N6 C52 113.9(11) . .
C66 O1 Zn1 122.9(7) . .
C55 O3 Zn2 118.2(7) . .
C67 O5 Zn1 119.8(6) . .
C78 O7 Zn2 109.6(7) . .
N1 C1 C2 121.2(12) . .
N1 C1 H1A 119.4 . .
C2 C1 H1A 119.4 . .
C3 C2 C1 122.2(12) . .
C3 C2 H2A 118.9 . .
C1 C2 H2A 118.9 . .
C2 C3 C4 115.6(10) . .
C2 C3 C6 120.6(11) . .
C4 C3 C6 123.3(11) . .
C3 C4 C5 121.2(12) . .
C3 C4 H4A 119.4 . .
C5 C4 H4A 119.4 . .
N1 C5 C4 121.8(11) . .
N1 C5 H5A 119.1 . .
C4 C5 H5A 119.1 . .
C7 C6 C3 127.1(11) . .
C7 C6 H6A 116.5 . .
C3 C6 H6A 116.5 . .
C6 C7 C8 126.8(12) . .
C6 C7 H7A 116.6 . .
C8 C7 H7A 116.6 . .
C9 C8 C13 119.9(10) . .
C9 C8 C7 120.9(11) . .
C13 C8 C7 119.1(11) . .
C10 C9 C8 120.1(11) . .
C10 C9 H9A 119.9 . .
C8 C9 H9A 119.9 . .
C11 C10 C9 120.6(11) . .
C11 C10 C14 118.6(10) . .
C9 C10 C14 120.7(11) . .
C10 C11 C12 120.6(10) . .
C10 C11 H11A 119.7 . .
C12 C11 H11A 119.7 . .
C11 C12 C13 118.6(11) . .
C11 C12 C21 123.9(10) . .
C13 C12 C21 117.5(12) . .
C8 C13 C12 120.1(11) . .
C8 C13 H13A 120.0 . .
C12 C13 H13A 120.0 . .
C15 C14 C10 128.0(11) . .
C15 C14 H14A 116.0 . .
C10 C14 H14A 116.0 . .
C14 C15 C16 126.8(11) . .
C14 C15 H15A 116.6 . .
C16 C15 H15A 116.6 . .
C17 C16 C20 112.5(12) . .
C17 C16 C15 122.9(10) . .
C20 C16 C15 124.4(11) . .
C16 C17 C18 123.3(11) . .
C16 C17 H17A 118.4 . .
C18 C17 H17A 118.4 . .
N2 C18 C17 122.9(11) . .
N2 C18 H18A 118.5 . .
C17 C18 H18A 118.5 . .
N2 C19 C20 126.1(11) . .
N2 C19 H19A 117.0 . .
C20 C19 H19A 117.0 . .
C19 C20 C16 120.9(12) . .
C19 C20 H20A 119.5 . .
C16 C20 H20A 119.5 . .
C22 C21 C12 124.8(13) . .
C22 C21 H21A 117.6 . .
C12 C21 H21A 117.6 . .
C21 C22 C23 127.7(13) . .
C21 C22 H22A 116.2 . .
C23 C22 H22A 116.2 . .
C27 C23 C24 112.4(12) . .
C27 C23 C22 127.2(11) . .
C24 C23 C22 118.3(12) . .
C25 C24 C23 122.0(13) . .
C25 C24 H24A 119.0 . .
C23 C24 H24A 119.0 . .
N3 C25 C24 122.8(12) . .
N3 C25 H25A 118.6 . .
C24 C25 H25A 118.6 . .
N3 C26 C27 121.7(12) . .
N3 C26 H26A 119.2 . .
C27 C26 H26A 119.2 . .
C23 C27 C26 122.8(11) . .
C23 C27 H27A 118.6 . .
C26 C27 H27A 118.6 . .
N4 C28 C29 123.9(10) . .
N4 C28 H28A 118.0 . .
C29 C28 H28A 118.0 . .
C28 C29 C30 122.3(11) . .
C28 C29 H29A 118.8 . .
C30 C29 H29A 118.8 . .
C31 C30 C29 112.4(10) . .
C31 C30 C33 126.7(9) . .
C29 C30 C33 120.8(10) . .
C32 C31 C30 122.2(9) . .
C32 C31 H31A 118.9 . .
C30 C31 H31A 118.9 . .
N4 C32 C31 124.8(10) . .
N4 C32 H32A 117.6 . .
C31 C32 H32A 117.6 . .
C34 C33 C30 126.5(10) . .
C34 C33 H33A 116.8 . .
C30 C33 H33A 116.8 . .
C33 C34 C35 125.4(9) . .
C33 C34 H34A 117.3 . .
C35 C34 H34A 117.3 . .
C36 C35 C40 116.4(9) . .
C36 C35 C34 122.1(8) . .
C40 C35 C34 121.5(9) . .
C35 C36 C37 123.1(8) . .
C35 C36 H36A 118.4 . .
C37 C36 H36A 118.4 . .
C38 C37 C36 117.2(9) . .
C38 C37 C48 123.8(9) . .
C36 C37 C48 119.0(8) . .
C39 C38 C37 121.6(9) . .
C39 C38 H38A 119.2 . .
C37 C38 H38A 119.2 . .
C40 C39 C38 119.1(8) . .
C40 C39 C41 120.1(9) . .
C38 C39 C41 120.6(9) . .
C39 C40 C35 122.4(9) . .
C39 C40 H40A 118.8 . .
C35 C40 H40A 118.8 . .
C42 C41 C39 127.9(9) . .
C42 C41 H41A 116.1 . .
C39 C41 H41A 116.1 . .
C41 C42 C43 125.6(9) . .
C41 C42 H42A 117.2 . .
C43 C42 H42A 117.2 . .
C47 C43 C44 115.9(9) . .
C47 C43 C42 119.2(9) . .
C44 C43 C42 124.8(9) . .
C45 C44 C43 119.7(10) . .
C45 C44 H44A 120.1 . .
C43 C44 H44A 120.1 . .
N5 C45 C44 123.3(10) . .
N5 C45 H45A 118.3 . .
C44 C45 H45A 118.3 . .
N5 C46 C47 122.0(10) . .
N5 C46 H46A 119.0 . .
C47 C46 H46A 119.0 . .
C46 C47 C43 121.5(11) . .
C46 C47 H47A 119.3 . .
C43 C47 H47A 119.3 . .
C49 C48 C37 126.1(9) . .
C49 C48 H48A 117.0 . .
C37 C48 H48A 117.0 . .
C48 C49 C50 125.6(9) . .
C48 C49 H49A 117.2 . .
C50 C49 H49A 117.2 . .
C51 C50 C54 117.7(12) . .
C51 C50 C49 119.8(9) . .
C54 C50 C49 122.5(11) . .
C50 C51 C52 119.7(12) . .
C50 C51 H51A 120.1 . .
C52 C51 H51A 120.1 . .
N6 C52 C51 124.5(12) . .
N6 C52 H52A 117.8 . .
C51 C52 H52A 117.8 . .
N6 C53 C54 128.1(12) . .
N6 C53 H53A 116.0 . .
C54 C53 H53A 116.0 . .
C50 C54 C53 115.3(12) . .
C50 C54 H54A 122.3 . .
C53 C54 H54A 122.3 . .
O4 C55 O3 124.6(10) . .
O4 C55 C56 121.2(10) . .
O3 C55 C56 113.9(11) . .
C57 C56 C65 120.4(10) . .
C57 C56 C55 118.9(10) . .
C65 C56 C55 120.4(9) . .
C56 C57 C58 123.0(11) . .
C56 C57 H57A 118.5 . .
C58 C57 H57A 118.5 . .
C57 C58 C63 116.7(10) . .
C57 C58 C59 121.8(12) . .
C63 C58 C59 121.5(11) . .
C60 C59 C58 119.3(14) . .
C60 C59 H59A 120.4 . .
C58 C59 H59A 120.4 . .
C59 C60 C61 118.2(13) . .
C59 C60 H60A 120.9 . .
C61 C60 H60A 120.9 . .
C62 C61 C60 123.9(13) . .
C62 C61 H61A 118.1 . .
C60 C61 H61A 118.1 . .
C61 C62 C63 116.9(13) . .
C61 C62 H62A 121.6 . .
C63 C62 H62A 121.6 . .
C58 C63 C64 121.4(11) . .
C58 C63 C62 120.2(11) . .
C64 C63 C62 118.4(12) . .
C65 C64 C63 120.1(11) . .
C65 C64 H64A 119.9 . .
C63 C64 H64A 119.9 . .
C64 C65 C56 118.2(9) . .
C64 C65 C66 115.9(9) . .
C56 C65 C66 125.8(9) . .
O2 C66 O1 125.3(10) . .
O2 C66 C65 118.1(10) . .
O1 C66 C65 116.6(10) . .
O6 C67 O5 125.2(10) . .
O6 C67 C68 117.7(9) . .
O5 C67 C68 116.8(9) . .
C69 C68 C77 120.3(10) . .
C69 C68 C67 117.2(9) . .
C77 C68 C67 122.5(9) . .
C70 C69 C68 121.2(10) . .
C70 C69 H69A 119.4 . .
C68 C69 H69A 119.4 . .
C75 C70 C69 117.6(10) . .
C75 C70 C71 120.3(11) . .
C69 C70 C71 122.2(11) . .
C72 C71 C70 121.4(14) . .
C72 C71 H71A 119.3 . .
C70 C71 H71A 119.3 . .
C71 C72 C73 118.8(12) . .
C71 C72 H72A 120.6 . .
C73 C72 H72A 120.6 . .
C74 C73 C72 123.2(13) . .
C74 C73 H73A 118.4 . .
C72 C73 H73A 118.4 . .
C73 C74 C75 121.5(14) . .
C73 C74 H74A 119.2 . .
C75 C74 H74A 119.2 . .
C70 C75 C74 114.9(10) . .
C70 C75 C76 121.2(10) . .
C74 C75 C76 123.9(11) . .
C77 C76 C75 122.1(10) . .
C77 C76 H76A 119.0 . .
C75 C76 H76A 119.0 . .
C76 C77 C68 117.7(9) . .
C76 C77 C78 117.7(9) . .
C68 C77 C78 124.2(9) . .
O8 C78 O7 123.2(10) . .
O8 C78 C77 122.4(9) . .
O7 C78 C77 114.4(9) . .
H9B O9 H9C 101.5 . .

loop_
_geom_bond_atom_site_label_1
_geom_bond_atom_site_label_2
_geom_bond_distance
_geom_bond_site_symmetry_2
Zn1 O5 1.915(7) .
Zn1 O1 1.961(9) .
Zn1 N4 2.075(8) .
Zn1 N5 2.113(7) 1_465
Zn2 O3 1.905(7) .
Zn2 O7 2.004(7) .
Zn2 N3 2.030(10) 1_465
Zn2 N1 2.037(7) .
N1 C5 1.340(15) .
N1 C1 1.359(15) .
N2 C19 1.309(17) .
N2 C18 1.376(16) .
N3 C26 1.298(15) .
N3 C25 1.325(16) .
N3 Zn2 2.030(10) 1_645
N4 C32 1.334(12) .
N4 C28 1.349(14) .
N5 C46 1.347(14) .
N5 C45 1.349(14) .
N5 Zn1 2.113(7) 1_645
N6 C53 1.293(18) .
N6 C52 1.321(16) .
O1 C66 1.255(14) .
O2 C66 1.226(13) .
O3 C55 1.323(13) .
O4 C55 1.209(14) .
O5 C67 1.284(12) .
O6 C67 1.229(13) .
O7 C78 1.277(12) .
O8 C78 1.212(13) .
C1 C2 1.369(16) .
C1 H1A 0.9300 .
C2 C3 1.362(17) .
C2 H2A 0.9300 .
C3 C4 1.374(17) .
C3 C6 1.463(14) .
C4 C5 1.385(15) .
C4 H4A 0.9300 .
C5 H5A 0.9300 .
C6 C7 1.311(18) .
C6 H6A 0.9300 .
C7 C8 1.508(16) .
C7 H7A 0.9300 .
C8 C9 1.390(17) .
C8 C13 1.399(18) .
C9 C10 1.384(15) .
C9 H9A 0.9300 .
C10 C11 1.380(18) .
C10 C14 1.515(17) .
C11 C12 1.402(18) .
C11 H11A 0.9300 .
C12 C13 1.412(16) .
C12 C21 1.501(18) .
C13 H13A 0.9300 .
C14 C15 1.238(17) .
C14 H14A 0.9300 .
C15 C16 1.453(16) .
C15 H15A 0.9300 .
C16 C17 1.367(17) .
C16 C20 1.437(17) .
C17 C18 1.382(17) .
C17 H17A 0.9300 .
C18 H18A 0.9300 .
C19 C20 1.365(18) .
C19 H19A 0.9300 .
C20 H20A 0.9300 .
C21 C22 1.281(17) .
C21 H21A 0.9300 .
C22 C23 1.486(18) .
C22 H22A 0.9300 .
C23 C27 1.320(17) .
C23 C24 1.371(18) .
C24 C25 1.328(18) .
C24 H24A 0.9300 .
C25 H25A 0.9300 .
C26 C27 1.375(17) .
C26 H26A 0.9300 .
C27 H27A 0.9300 .
C28 C29 1.359(17) .
C28 H28A 0.9300 .
C29 C30 1.403(14) .
C29 H29A 0.9300 .
C30 C31 1.383(15) .
C30 C33 1.422(15) .
C31 C32 1.364(16) .
C31 H31A 0.9300 .
C32 H32A 0.9300 .
C33 C34 1.367(13) .
C33 H33A 0.9300 .
C34 C35 1.441(14) .
C34 H34A 0.9300 .
C35 C36 1.405(13) .
C35 C40 1.417(12) .
C36 C37 1.415(14) .
C36 H36A 0.9300 .
C37 C38 1.412(12) .
C37 C48 1.476(15) .
C38 C39 1.392(14) .
C38 H38A 0.9300 .
C39 C40 1.392(14) .
C39 C41 1.483(12) .
C40 H40A 0.9300 .
C41 C42 1.313(14) .
C41 H41A 0.9300 .
C42 C43 1.489(12) .
C42 H42A 0.9300 .
C43 C47 1.398(15) .
C43 C44 1.402(15) .
C44 C45 1.379(14) .
C44 H44A 0.9300 .
C45 H45A 0.9300 .
C46 C47 1.373(14) .
C46 H46A 0.9300 .
C47 H47A 0.9300 .
C48 C49 1.306(15) .
C48 H48A 0.9300 .
C49 C50 1.482(16) .
C49 H49A 0.9300 .
C50 C51 1.370(17) .
C50 C54 1.392(14) .
C51 C52 1.377(18) .
C51 H51A 0.9300 .
C52 H52A 0.9300 .
C53 C54 1.400(18) .
C53 H53A 0.9300 .
C54 H54A 0.9300 .
C55 C56 1.483(14) .
C56 C57 1.348(15) .
C56 C65 1.434(15) .
C57 C58 1.382(17) .
C57 H57A 0.9300 .
C58 C63 1.407(18) .
C58 C59 1.425(17) .
C59 C60 1.39(2) .
C59 H59A 0.9300 .
C60 C61 1.42(2) .
C60 H60A 0.9300 .
C61 C62 1.41(2) .
C61 H61A 0.9300 .
C62 C63 1.412(17) .
C62 H62A 0.9300 .
C63 C64 1.410(16) .
C64 C65 1.368(15) .
C64 H64A 0.9300 .
C65 C66 1.533(12) .
C67 C68 1.485(15) .
C68 C69 1.415(14) .
C68 C77 1.440(14) .
C69 C70 1.402(16) .
C69 H69A 0.9300 .
C70 C75 1.398(17) .
C70 C71 1.431(16) .
C71 C72 1.29(2) .
C71 H71A 0.9300 .
C72 C73 1.37(2) .
C72 H72A 0.9300 .
C73 C74 1.317(18) .
C73 H73A 0.9300 .
C74 C75 1.419(16) .
C74 H74A 0.9300 .
C75 C76 1.422(15) .
C76 C77 1.356(15) .
C76 H76A 0.9300 .
C77 C78 1.512(14) .
O9 H9B 0.8499 .
O9 H9C 0.8500 .
